data_2229889
loop_
_publ_author_name
'Merniz, Salah'
'Mokhtari, Mahiedine'
'Bouacida, Sofiane'
'Ouahab, Lahc\`ene'
'Mousser, Abdelhamid'

_publ_section_title
;
 (Benzenecarbothioamide-\k<i>S</i>)pentacarbonyltungsten(0)
;
_journal_coeditor_code ZK2003
_journal_issue 4
_journal_name_full 'Acta Crystallographica Section E'
_journal_page_first m429
_journal_page_last m430
_journal_paper_doi 10.1107/S1600536811008579
_journal_volume 67
_journal_year 2011
_chemical_formula_iupac '[W (C7 H7 N S) (C O)5]'
_chemical_formula_moiety 'C12 H7 N O5 S W'
_chemical_formula_structural 'C12 H7 N O5 S W'
_chemical_formula_sum 'C12 H7 N O5 S W'
_chemical_formula_weight 461.10
_chemical_name_systematic
;
(Benzenecarbothioamide-\k<i>S</i>)pentacarbonyltungsten(0)
;
_space_group_crystal_system monoclinic
_space_group_IT_number 14
_space_group_name_Hall '-P 2yn'
_space_group_name_H-M_alt 'P 1 21/n 1'
_symmetry_space_group_name_Hall '-P 2yn'
_symmetry_space_group_name_H-M 'P 1 21/n 1'
_atom_sites_solution_hydrogens geom
_atom_sites_solution_primary direct
_atom_sites_solution_secondary difmap
_cell_angle_alpha 90
_cell_angle_beta 91.850(10)
_cell_angle_gamma 90
_cell_formula_units_Z 8
_cell_length_a 7.3110(10)
_cell_length_b 19.567(2)
_cell_length_c 20.3420(10)
_cell_measurement_reflns_used 6264
_cell_measurement_temperature 295(2)
_cell_measurement_theta_max 27.485
_cell_measurement_theta_min 0.407
_cell_volume 2908.5(5)
_computing_cell_refinement 'SCALEPACK (Otwinowski & Minor, 1997)'
_computing_data_collection 'COLLECT (Nonius, 1998)'
_computing_data_reduction 'DENZO and SCALEPACK (Otwinowski & Minor, 1997)'
_computing_molecular_graphics 'ORTEP-3 (Farrugia, 1997) and DIAMOND (Brandenburg <i>et al.</i>, 2001)'
_computing_publication_material 'WinGX (Farrugia, 1999)'
_computing_structure_refinement 'SHELXL97 (Sheldrick, 2008)'
_computing_structure_solution 'SIR2002 (Burla <i>et al.</i>, 2003)'
_diffrn_ambient_temperature 295(2)
_diffrn_detector_area_resol_mean 9
_diffrn_measured_fraction_theta_full 0.994
_diffrn_measured_fraction_theta_max 0.994
_diffrn_measurement_device '95mm CCD camera on \k-goniostat'
_diffrn_measurement_device_type 'Nonius KappaCCD'
_diffrn_measurement_method 'CCD rotation images, thick slices'
_diffrn_radiation_monochromator graphite
_diffrn_radiation_type MoK\a
_diffrn_radiation_wavelength 0.71073
_diffrn_reflns_av_R_equivalents 0.0391
_diffrn_reflns_limit_h_max 9
_diffrn_reflns_limit_h_min -9
_diffrn_reflns_limit_k_max 25
_diffrn_reflns_limit_k_min -25
_diffrn_reflns_limit_l_max 26
_diffrn_reflns_limit_l_min -26
_diffrn_reflns_number 11978
_diffrn_reflns_theta_full 27.47
_diffrn_reflns_theta_max 27.47
_diffrn_reflns_theta_min 2.08
_exptl_absorpt_coefficient_mu 8.102
_exptl_absorpt_correction_type none
_exptl_crystal_colour Red
_exptl_crystal_density_diffrn 2.106
_exptl_crystal_density_method 'not measured'
_exptl_crystal_description Block
_exptl_crystal_F_000 1728
_exptl_crystal_size_max 0.05
_exptl_crystal_size_mid 0.05
_exptl_crystal_size_min 0.04
_refine_diff_density_max 2.045
_refine_diff_density_min -1.813
_refine_ls_extinction_coef 0.0038(2)
_refine_ls_extinction_expression Fc^*^=kFc[1+0.001xFc^2^\l^3^/sin(2\q)]^-1/4^
_refine_ls_extinction_method 'SHELXL97 (Sheldrick, 1997)'
_refine_ls_goodness_of_fit_ref 1.085
_refine_ls_hydrogen_treatment constr
_refine_ls_matrix_type full
_refine_ls_number_parameters 362
_refine_ls_number_reflns 6616
_refine_ls_number_restraints 0
_refine_ls_restrained_S_all 1.085
_refine_ls_R_factor_all 0.0576
_refine_ls_R_factor_gt 0.0431
_refine_ls_shift/su_max 0.002
_refine_ls_shift/su_mean 0
_refine_ls_structure_factor_coef Fsqd
_refine_ls_weighting_details 'calc w=1/[\s^2^(Fo^2^)+(0.0734P)^2^+1.0074P] where P=(Fo^2^+2Fc^2^)/3'
_refine_ls_weighting_scheme calc
_refine_ls_wR_factor_gt 0.1125
_refine_ls_wR_factor_ref 0.1221
_reflns_number_gt 5239
_reflns_number_total 6616
_reflns_threshold_expression I>2sigma(I)
_cod_data_source_file zk2003.cif
_cod_data_source_block I
_cod_database_code 2229889
_cod_database_fobs_code 2229889

loop_
_space_group_symop_operation_xyz
'x, y, z'
'-x+1/2, y+1/2, -z+1/2'
'-x, -y, -z'
'x-1/2, -y-1/2, z-1/2'

loop_
_atom_site_type_symbol
_atom_site_label
_atom_site_fract_x
_atom_site_fract_y
_atom_site_fract_z
_atom_site_U_iso_or_equiv
_atom_site_adp_type
_atom_site_calc_flag
_atom_site_refinement_flags
_atom_site_occupancy
_atom_site_disorder_assembly
_atom_site_disorder_group
W W1B 0.47552(3) 0.035130(13) 0.139037(11) 0.04115(12) Uani d . 1 . .
W W1A 0.50314(4) 0.184280(15) 0.597958(12) 0.04710(12) Uani d . 1 . .
S S1B 0.5287(2) 0.15399(8) 0.18654(7) 0.0438(3) Uani d . 1 . .
S S1A 0.5302(2) 0.27939(10) 0.68368(8) 0.0515(4) Uani d . 1 . .
C C4B 0.2268(10) 0.0228(4) 0.1796(3) 0.0492(15) Uani d . 1 . .
C C11B 0.5994(11) 0.2913(4) 0.3958(4) 0.0592(18) Uani d . 1 . .
H H11B 0.6488 0.2935 0.4384 0.071 Uiso calc R 1 . .
N N1B 0.4325(8) 0.1066(3) 0.3024(3) 0.0503(13) Uani d . 1 . .
H H1B 0.4129 0.1121 0.3435 0.06 Uiso calc R 1 . .
H H2B 0.4178 0.0671 0.2845 0.06 Uiso calc R 1 . .
O O2A 0.2854(9) 0.2984(4) 0.5165(3) 0.0847(19) Uani d . 1 . .
O O3B 0.6891(8) -0.0422(3) 0.2538(3) 0.0653(14) Uani d . 1 . .
O O4B 0.0839(7) 0.0142(3) 0.1981(3) 0.0650(14) Uani d . 1 . .
O O1A 0.4938(11) 0.0889(4) 0.4743(3) 0.090(2) Uani d . 1 . .
C C1A 0.4951(12) 0.1235(5) 0.5205(4) 0.066(2) Uani d . 1 . .
O O5B 0.2497(9) 0.1036(4) 0.0205(3) 0.089(2) Uani d . 1 . .
O O4A 0.6958(9) 0.0614(4) 0.6735(3) 0.088(2) Uani d . 1 . .
C C7A 0.5009(8) 0.3088(4) 0.8138(3) 0.0458(14) Uani d . 1 . .
N N1A 0.4491(9) 0.1928(3) 0.7778(3) 0.0592(16) Uani d . 1 . .
H H1A 0.4303 0.1828 0.8182 0.071 Uiso calc R 1 . .
H H2A 0.4416 0.1616 0.7481 0.071 Uiso calc R 1 . .
C C11A 0.5770(12) 0.3401(5) 0.9253(4) 0.071(2) Uani d . 1 . .
H H11A 0.6213 0.3284 0.9672 0.085 Uiso calc R 1 . .
C C12A 0.5662(10) 0.2917(4) 0.8762(3) 0.0538(17) Uani d . 1 . .
H H12A 0.6033 0.247 0.885 0.065 Uiso calc R 1 . .
O O1B 0.4266(10) -0.1117(3) 0.0804(3) 0.0832(18) Uani d . 1 . .
C C6A 0.4889(8) 0.2556(4) 0.7615(3) 0.0469(15) Uani d . 1 . .
O O2B 0.8466(9) 0.0471(4) 0.0620(4) 0.098(2) Uani d . 1 . .
C C4A 0.6293(10) 0.1075(4) 0.6486(4) 0.0543(17) Uani d . 1 . .
C C7B 0.5073(8) 0.2256(3) 0.3007(3) 0.0424(13) Uani d . 1 . .
C C9B 0.4807(11) 0.3481(4) 0.2996(4) 0.0610(19) Uani d . 1 . .
H H9B 0.4475 0.3882 0.2778 0.073 Uiso calc R 1 . .
C C6B 0.4848(8) 0.1589(3) 0.2667(3) 0.0394(13) Uani d . 1 . .
C C8A 0.4464(9) 0.3749(4) 0.8014(3) 0.0497(15) Uani d . 1 . .
H H8A 0.4006 0.3867 0.7598 0.06 Uiso calc R 1 . .
C C8B 0.4610(9) 0.2857(4) 0.2682(3) 0.0495(15) Uani d . 1 . .
H H8B 0.4163 0.2841 0.2249 0.059 Uiso calc R 1 . .
O O5A 0.8865(8) 0.2385(4) 0.5503(3) 0.0842(19) Uani d . 1 . .
O O3A 0.1149(8) 0.1242(4) 0.6324(3) 0.088(2) Uani d . 1 . .
C C10A 0.5207(13) 0.4069(5) 0.9116(4) 0.076(2) Uani d . 1 . .
H H10A 0.5255 0.4397 0.9447 0.091 Uiso calc R 1 . .
C C5A 0.7517(10) 0.2200(4) 0.5684(4) 0.0580(18) Uani d . 1 . .
C C10B 0.5493(11) 0.3505(5) 0.3630(4) 0.067(2) Uani d . 1 . .
H H10B 0.5623 0.3925 0.3841 0.08 Uiso calc R 1 . .
C C3B 0.6128(9) -0.0127(4) 0.2132(3) 0.0472(14) Uani d . 1 . .
C C2A 0.3655(11) 0.2584(4) 0.5450(4) 0.0596(18) Uani d . 1 . .
C C12B 0.5759(9) 0.2286(4) 0.3650(3) 0.0489(15) Uani d . 1 . .
H H12B 0.606 0.1885 0.3875 0.059 Uiso calc R 1 . .
C C9A 0.4588(12) 0.4241(5) 0.8501(4) 0.066(2) Uani d . 1 . .
H H9A 0.4249 0.4689 0.8407 0.079 Uiso calc R 1 . .
C C1B 0.4418(11) -0.0564(4) 0.0996(4) 0.0570(17) Uani d . 1 . .
C C2B 0.7157(11) 0.0451(4) 0.0899(4) 0.0576(18) Uani d . 1 . .
C C5B 0.3328(10) 0.0813(4) 0.0619(3) 0.0555(17) Uani d . 1 . .
C C3A 0.2517(11) 0.1457(5) 0.6225(4) 0.063(2) Uani d . 1 . .

loop_
_atom_site_aniso_label
_atom_site_aniso_U_11
_atom_site_aniso_U_22
_atom_site_aniso_U_33
_atom_site_aniso_U_12
_atom_site_aniso_U_13
_atom_site_aniso_U_23
W1B 0.04647(17) 0.03768(18) 0.03916(16) -0.00108(10) -0.00078(10) -0.00048(9)
W1A 0.04694(18) 0.0514(2) 0.04283(17) 0.00581(11) -0.00016(11) 0.00570(11)
S1B 0.0522(8) 0.0374(8) 0.0417(7) -0.0039(7) 0.0004(6) -0.0012(6)
S1A 0.0554(9) 0.0531(11) 0.0461(8) -0.0015(8) 0.0011(7) 0.0055(7)
C4B 0.054(4) 0.040(4) 0.053(4) -0.003(3) 0.002(3) -0.005(3)
C11B 0.065(4) 0.060(5) 0.052(4) -0.009(4) 0.005(3) -0.008(3)
N1B 0.063(3) 0.045(3) 0.043(3) -0.004(3) 0.008(2) -0.004(2)
O2A 0.089(4) 0.074(4) 0.089(4) 0.016(3) -0.017(3) 0.031(3)
O3B 0.063(3) 0.066(4) 0.066(3) 0.008(3) -0.012(3) 0.016(3)
O4B 0.054(3) 0.056(3) 0.086(4) -0.004(3) 0.016(3) 0.003(3)
O1A 0.126(6) 0.073(4) 0.070(4) 0.011(4) -0.001(4) -0.022(3)
C1A 0.076(5) 0.061(5) 0.060(5) 0.008(4) 0.002(4) 0.007(4)
O5B 0.097(5) 0.103(5) 0.064(3) 0.003(4) -0.022(3) 0.029(3)
O4A 0.087(4) 0.083(5) 0.095(4) 0.032(4) 0.004(4) 0.032(4)
C7A 0.039(3) 0.049(4) 0.049(3) -0.005(3) 0.002(3) 0.003(3)
N1A 0.079(4) 0.052(4) 0.048(3) -0.008(3) 0.017(3) 0.005(3)
C11A 0.077(5) 0.082(7) 0.054(4) -0.001(5) -0.007(4) 0.007(4)
C12A 0.056(4) 0.058(5) 0.047(4) -0.005(3) -0.003(3) 0.006(3)
O1B 0.118(5) 0.055(4) 0.077(4) -0.009(4) 0.007(4) -0.017(3)
C6A 0.036(3) 0.055(4) 0.050(3) -0.001(3) 0.004(2) 0.005(3)
O2B 0.069(4) 0.130(7) 0.099(5) 0.004(4) 0.037(4) 0.011(4)
C4A 0.055(4) 0.050(4) 0.059(4) 0.006(3) 0.004(3) 0.003(3)
C7B 0.039(3) 0.041(4) 0.047(3) -0.001(3) 0.001(2) -0.006(3)
C9B 0.065(4) 0.041(4) 0.077(5) 0.006(3) -0.003(4) -0.005(4)
C6B 0.033(3) 0.037(3) 0.048(3) -0.001(2) 0.003(2) 0.004(3)
C8A 0.046(3) 0.047(4) 0.056(4) 0.003(3) 0.000(3) 0.008(3)
C8B 0.049(4) 0.041(4) 0.057(4) 0.001(3) -0.009(3) -0.006(3)
O5A 0.058(3) 0.116(6) 0.080(4) -0.009(4) 0.021(3) 0.001(4)
O3A 0.055(3) 0.112(6) 0.097(5) -0.015(4) -0.006(3) 0.028(4)
C10A 0.086(6) 0.080(7) 0.061(5) -0.003(5) -0.002(4) -0.019(4)
C5A 0.058(4) 0.065(5) 0.051(4) 0.005(4) 0.008(3) -0.002(3)
C10B 0.070(5) 0.054(5) 0.077(5) -0.017(4) 0.003(4) -0.025(4)
C3B 0.050(3) 0.039(3) 0.052(4) 0.000(3) 0.002(3) 0.002(3)
C2A 0.057(4) 0.067(5) 0.054(4) -0.003(4) -0.003(3) 0.007(4)
C12B 0.055(4) 0.045(4) 0.047(3) -0.006(3) 0.009(3) 0.002(3)
C9A 0.082(5) 0.058(5) 0.057(4) -0.006(4) 0.000(4) -0.008(4)
C1B 0.064(4) 0.054(5) 0.053(4) -0.001(4) 0.003(3) -0.003(3)
C2B 0.067(5) 0.051(4) 0.056(4) 0.003(3) 0.008(3) 0.000(3)
C5B 0.060(4) 0.060(5) 0.046(4) 0.001(4) 0.000(3) 0.008(3)
C3A 0.059(4) 0.077(6) 0.052(4) -0.003(4) -0.007(3) 0.014(4)

loop_
_atom_type_symbol
_atom_type_description
_atom_type_scat_dispersion_real
_atom_type_scat_dispersion_imag
_atom_type_scat_source
C C 0.0033 0.0016 'International Tables Vol C Tables 4.2.6.8 and 6.1.1.4'
H H 0 0 'International Tables Vol C Tables 4.2.6.8 and 6.1.1.4'
N N 0.0061 0.0033 'International Tables Vol C Tables 4.2.6.8 and 6.1.1.4'
O O 0.0106 0.006 'International Tables Vol C Tables 4.2.6.8 and 6.1.1.4'
S S 0.1246 0.1234 'International Tables Vol C Tables 4.2.6.8 and 6.1.1.4'
W W -0.849 6.8722 'International Tables Vol C Tables 4.2.6.8 and 6.1.1.4'

loop_
_geom_angle_atom_site_label_1
_geom_angle_atom_site_label_2
_geom_angle_atom_site_label_3
_geom_angle_site_symmetry_1
_geom_angle_site_symmetry_3
_geom_angle
_geom_angle_publ_flag
C1B W1B C3B . . 86.3(3) ?
C1B W1B C4B . . 87.5(3) ?
C3B W1B C4B . . 94.1(3) ?
C1B W1B C2B . . 89.2(3) ?
C3B W1B C2B . . 89.8(3) ?
C4B W1B C2B . . 174.8(3) ?
C1B W1B C5B . . 92.0(3) ?
C3B W1B C5B . . 178.3(3) ?
C4B W1B C5B . . 85.6(3) ?
C2B W1B C5B . . 90.4(3) ?
C1B W1B S1B . . 177.7(2) ?
C3B W1B S1B . . 94.2(2) ?
C4B W1B S1B . . 94.67(19) ?
C2B W1B S1B . . 88.6(2) ?
C5B W1B S1B . . 87.5(2) ?
C1A W1A C4A . . 87.7(3) ?
C1A W1A C2A . . 90.3(3) ?
C4A W1A C2A . . 177.0(3) ?
C1A W1A C5A . . 88.6(3) ?
C4A W1A C5A . . 90.5(3) ?
C2A W1A C5A . . 91.7(3) ?
C1A W1A C3A . . 88.2(4) ?
C4A W1A C3A . . 90.0(3) ?
C2A W1A C3A . . 87.7(3) ?
C5A W1A C3A . . 176.7(3) ?
C1A W1A S1A . . 169.8(3) ?
C4A W1A S1A . . 99.7(2) ?
C2A W1A S1A . . 82.5(2) ?
C5A W1A S1A . . 84.4(2) ?
C3A W1A S1A . . 98.7(3) ?
C6B S1B W1B . . 113.0(2) ?
C6A S1A W1A . . 115.3(3) ?
O4B C4B W1B . . 175.2(6) ?
C10B C11B C12B . . 119.9(7) ?
C10B C11B H11B . . 120.1 ?
C12B C11B H11B . . 120.1 ?
C6B N1B H1B . . 120 ?
C6B N1B H2B . . 120 ?
H1B N1B H2B . . 120 ?
O1A C1A W1A . . 178.2(9) ?
C8A C7A C12A . . 119.1(7) ?
C8A C7A C6A . . 121.1(6) ?
C12A C7A C6A . . 119.8(7) ?
C6A N1A H1A . . 120 ?
C6A N1A H2A . . 120 ?
H1A N1A H2A . . 120 ?
C12A C11A C10A . . 119.3(7) ?
C12A C11A H11A . . 120.4 ?
C10A C11A H11A . . 120.4 ?
C11A C12A C7A . . 120.6(8) ?
C11A C12A H12A . . 119.7 ?
C7A C12A H12A . . 119.7 ?
N1A C6A C7A . . 118.9(6) ?
N1A C6A S1A . . 123.1(6) ?
C7A C6A S1A . . 118.0(5) ?
O4A C4A W1A . . 175.1(7) ?
C8B C7B C12B . . 119.3(6) ?
C8B C7B C6B . . 120.2(6) ?
C12B C7B C6B . . 120.5(6) ?
C10B C9B C8B . . 119.7(8) ?
C10B C9B H9B . . 120.2 ?
C8B C9B H9B . . 120.2 ?
N1B C6B C7B . . 117.1(6) ?
N1B C6B S1B . . 124.1(5) ?
C7B C6B S1B . . 118.9(5) ?
C7A C8A C9A . . 120.8(7) ?
C7A C8A H8A . . 119.6 ?
C9A C8A H8A . . 119.6 ?
C9B C8B C7B . . 120.6(7) ?
C9B C8B H8B . . 119.7 ?
C7B C8B H8B . . 119.7 ?
C9A C10A C11A . . 120.2(8) ?
C9A C10A H10A . . 119.9 ?
C11A C10A H10A . . 119.9 ?
O5A C5A W1A . . 177.7(7) ?
C9B C10B C11B . . 120.6(7) ?
C9B C10B H10B . . 119.7 ?
C11B C10B H10B . . 119.7 ?
O3B C3B W1B . . 177.2(6) ?
O2A C2A W1A . . 178.0(7) ?
C11B C12B C7B . . 119.9(7) ?
C11B C12B H12B . . 120 ?
C7B C12B H12B . . 120 ?
C10A C9A C8A . . 120.0(8) ?
C10A C9A H9A . . 120 ?
C8A C9A H9A . . 120 ?
O1B C1B W1B . . 175.5(7) ?
O2B C2B W1B . . 176.3(7) ?
O5B C5B W1B . . 176.5(7) ?
O3A C3A W1A . . 176.3(7) ?

loop_
_geom_bond_atom_site_label_1
_geom_bond_atom_site_label_2
_geom_bond_site_symmetry_2
_geom_bond_distance
_geom_bond_publ_flag
W1B C1B . 1.975(8) ?
W1B C3B . 2.016(7) ?
W1B C4B . 2.036(7) ?
W1B C2B . 2.058(8) ?
W1B C5B . 2.064(7) ?
W1B S1B . 2.5436(16) ?
W1A C1A . 1.974(9) ?
W1A C4A . 2.027(8) ?
W1A C2A . 2.052(8) ?
W1A C5A . 2.055(8) ?
W1A C3A . 2.063(8) ?
W1A S1A . 2.5537(19) ?
S1B C6B . 1.674(6) ?
S1A C6A . 1.686(7) ?
C4B O4B . 1.134(8) ?
C11B C10B . 1.381(12) ?
C11B C12B . 1.385(10) ?
C11B H11B . 0.93 ?
N1B C6B . 1.318(8) ?
N1B H1B . 0.86 ?
N1B H2B . 0.86 ?
O2A C2A . 1.126(9) ?
O3B C3B . 1.138(8) ?
O1A C1A . 1.157(10) ?
O5B C5B . 1.112(9) ?
O4A C4A . 1.136(9) ?
C7A C8A . 1.375(10) ?
C7A C12A . 1.382(9) ?
C7A C6A . 1.490(10) ?
N1A C6A . 1.308(9) ?
N1A H1A . 0.86 ?
N1A H2A . 0.86 ?
C11A C12A . 1.379(12) ?
C11A C10A . 1.396(14) ?
C11A H11A . 0.93 ?
C12A H12A . 0.93 ?
O1B C1B . 1.155(10) ?
O2B C2B . 1.129(9) ?
C7B C8B . 1.386(9) ?
C7B C12B . 1.387(9) ?
C7B C6B . 1.484(9) ?
C9B C10B . 1.368(11) ?
C9B C8B . 1.383(10) ?
C9B H9B . 0.93 ?
C8A C9A . 1.381(11) ?
C8A H8A . 0.93 ?
C8B H8B . 0.93 ?
O5A C5A . 1.123(9) ?
O3A C3A . 1.110(9) ?
C10A C9A . 1.360(12) ?
C10A H10A . 0.93 ?
C10B H10B . 0.93 ?
C12B H12B . 0.93 ?
C9A H9A . 0.93 ?

loop_
_geom_hbond_atom_site_label_D
_geom_hbond_atom_site_label_H
_geom_hbond_atom_site_label_A
_geom_hbond_site_symmetry_A
_geom_hbond_distance_DH
_geom_hbond_distance_HA
_geom_hbond_distance_DA
_geom_hbond_angle_DHA
_geom_hbond_publ_flag
N1A H2A O3B 3_656 0.86 2.52 3.174(8) 133 yes
C9B H9B O4B 2_555 0.93 2.53 3.285(10) 139 yes
C8A H8A S1A . 0.93 2.79 3.114(7) 101 ?
C8B H8B S1B . 0.93 2.79 3.114(6) 101 ?
N1B H2B C3B . 0.86 2.59 3.263(9) 136 yes
N1A H2A C4A . 0.86 2.69 3.412(10) 142 yes
